data_2242552
loop_
_publ_author_name
'Guo, Yue-Xin'
'Ma, Hong-Cui'
'Bo, Ren'
'Zhao, Ning'
'Zhao, Li-Gang'
'Li, Jin-Peng'
'Hou, Hong-Wei'

_publ_section_title
;
 Two <i>N</i>,<i>N</i>'-bis(pyridin-4-yl)pyridine-2,6-dicarboxamide
 coordination compounds
;
_journal_coeditor_code CQ2024
_journal_issue 8
_journal_name_full 'Acta Crystallographica Section E'
_journal_page_first 1049
_journal_page_last 1053
_journal_paper_doi 10.1107/S2056989018007351
_journal_volume 74
_journal_year 2018
_chemical_formula_iupac '[Mn (S O4) (C17 H13 N5 O2) (H2 O)4], 2H2 O'
_chemical_formula_moiety 'C17 H21 Mn N5 O10 S, 2(H2 O)'
_chemical_formula_sum 'C17 H25 Mn N5 O12 S'
_chemical_formula_weight 578.42
_chemical_name_systematic
'Tetraaqua[<i>N</i>,<i>N</i>'-bis(pyridin-4-yl)pyridine-2,6-dicarboxamide]sulfatomanganese(II) dihydrate'
_space_group_crystal_system triclinic
_space_group_IT_number 2
_space_group_name_Hall '-P 1'
_space_group_name_H-M_alt 'P -1'
_symmetry_space_group_name_Hall '-P 1'
_symmetry_space_group_name_H-M 'P -1'
_atom_sites_solution_hydrogens mixed
_audit_creation_method 'SHELXL-2014/7(Sheldrick, 2015)'
_cell_angle_alpha 78.92(3)
_cell_angle_beta 81.04(3)
_cell_angle_gamma 68.43(3)
_cell_formula_units_Z 2
_cell_length_a 8.9333(18)
_cell_length_b 8.9998(18)
_cell_length_c 15.949(3)
_cell_measurement_reflns_used 3219
_cell_measurement_temperature 293(2)
_cell_measurement_theta_max 27.5378
_cell_measurement_theta_min 3.3166
_cell_volume 1165.1(5)
_computing_cell_refinement
;
CrystalClear (Rigaku/MSC, 2006)
;
_computing_data_collection
;
CrystalClear (Rigaku/MSC, 2006)
;
_computing_data_reduction
;
CrystalClear (Rigaku/MSC, 2006)
;
_computing_molecular_graphics
;
<i>SHELXL2014/7</i> (Sheldrick, 2015b)
;
_computing_publication_material
;
<i>SHELXL2014/7</i> (Sheldrick, 2015b)
;
_computing_structure_refinement
;
<i>SHELXL2014/7</i> (Sheldrick, 2015b)
;
_computing_structure_solution
;
<i>SHELXT2014/7</i> (Sheldrick, 2015a)
;
_diffrn_ambient_temperature 293(2)
_diffrn_detector_area_resol_mean 28.5714
_diffrn_measured_fraction_theta_full 0.995
_diffrn_measured_fraction_theta_max 0.990
_diffrn_measurement_device_type 'Rigaku Saturn724'
_diffrn_measurement_method dtprofit.ref
_diffrn_radiation_type MoK\a
_diffrn_radiation_wavelength 0.71073
_diffrn_reflns_av_R_equivalents 0.0242
_diffrn_reflns_limit_h_max 11
_diffrn_reflns_limit_h_min -11
_diffrn_reflns_limit_k_max 11
_diffrn_reflns_limit_k_min -11
_diffrn_reflns_limit_l_max 20
_diffrn_reflns_limit_l_min -20
_diffrn_reflns_number 14157
_diffrn_reflns_theta_full 25.242
_diffrn_reflns_theta_max 27.511
_diffrn_reflns_theta_min 3.317
_exptl_absorpt_coefficient_mu 0.730
_exptl_absorpt_correction_T_max 1.0000
_exptl_absorpt_correction_T_min 0.9389
_exptl_absorpt_correction_type multi-scan
_exptl_absorpt_process_details
;
(CrystalClear; Rigaku/MSC, 2006)
;
_exptl_crystal_colour Colorless
_exptl_crystal_density_diffrn 1.649
_exptl_crystal_description Prism
_exptl_crystal_F_000 598
_exptl_crystal_size_max 0.200
_exptl_crystal_size_mid 0.200
_exptl_crystal_size_min 0.200
_refine_diff_density_max 0.237
_refine_diff_density_min -0.452
_refine_ls_extinction_method none
_refine_ls_goodness_of_fit_ref 1.065
_refine_ls_hydrogen_treatment mixed
_refine_ls_matrix_type full
_refine_ls_number_parameters 369
_refine_ls_number_reflns 5299
_refine_ls_number_restraints 0
_refine_ls_restrained_S_all 1.065
_refine_ls_R_factor_all 0.0467
_refine_ls_R_factor_gt 0.0373
_refine_ls_shift/su_max 0.000
_refine_ls_shift/su_mean 0.000
_refine_ls_structure_factor_coef Fsqd
_refine_ls_weighting_details 'w=1/[\s^2^(Fo^2^)+(0.0475P)^2^+0.1434P] where P=(Fo^2^+2Fc^2^)/3'
_refine_ls_weighting_scheme calc
_refine_ls_wR_factor_gt 0.0851
_refine_ls_wR_factor_ref 0.0915
_reflns_number_gt 4440
_reflns_number_total 5299
_reflns_threshold_expression 'I > 2\s(I)'
_cod_data_source_file cq2024sup1.cif
_cod_data_source_block I
_cod_database_code 2242552
_shelx_space_group_comment
;
The symmetry employed for this shelxl refinement is uniquely defined
by the following loop, which should always be used as a source of
symmetry information in preference to the above space-group names.
They are only intended as comments.
;
_shelx_estimated_absorpt_t_min 0.868
_shelx_estimated_absorpt_t_max 0.868

loop_
_space_group_symop_operation_xyz
'x, y, z'
'-x, -y, -z'

loop_
_atom_site_type_symbol
_atom_site_label
_atom_site_fract_x
_atom_site_fract_y
_atom_site_fract_z
_atom_site_U_iso_or_equiv
_atom_site_adp_type
_atom_site_calc_flag
_atom_site_occupancy
C C1 0.2351(2) 0.4933(2) -0.18307(12) 0.0332(4) Uani d 1
H H1 0.2377 0.5031 -0.2424 0.040 Uiso calc 1
C C2 0.1757(2) 0.3842(2) -0.13011(12) 0.0323(4) Uani d 1
H H2 0.1351 0.3207 -0.1530 0.039 Uiso calc 1
C C3 0.1769(2) 0.3699(2) -0.04191(11) 0.0254(4) Uani d 1
C C4 0.2824(2) 0.5697(2) -0.05814(11) 0.0251(4) Uani d 1
C C5 0.2907(2) 0.5875(2) -0.14691(12) 0.0297(4) Uani d 1
H H5A 0.3329 0.6616 -0.1811 0.036 Uiso calc 1
C C6 0.3359(2) 0.6775(2) -0.01818(12) 0.0271(4) Uani d 1
C C7 0.1178(2) 0.2448(2) 0.01474(12) 0.0290(4) Uani d 1
C C8 0.0623(2) 0.1421(2) 0.16695(12) 0.0263(4) Uani d 1
C C9 0.0734(2) 0.1556(2) 0.25115(12) 0.0321(4) Uani d 1
H H9 0.1269 0.2202 0.2620 0.039 Uiso calc 1
C C10 0.0053(3) 0.0734(3) 0.31810(13) 0.0356(5) Uani d 1
H H10 0.0158 0.0829 0.3737 0.043 Uiso calc 1
C C11 -0.0834(2) -0.0329(2) 0.22587(12) 0.0331(4) Uani d 1
H H11 -0.1387 -0.0971 0.2168 0.040 Uiso calc 1
C C12 -0.0160(2) 0.0415(2) 0.15486(12) 0.0310(4) Uani d 1
H H12 -0.0228 0.0248 0.1000 0.037 Uiso calc 1
C C13 0.3595(2) 0.7410(2) 0.12187(11) 0.0255(4) Uani d 1
C C14 0.3298(2) 0.7027(2) 0.21023(12) 0.0315(4) Uani d 1
H H14 0.2766 0.6302 0.2325 0.038 Uiso calc 1
C C15 0.3801(3) 0.7733(2) 0.26411(13) 0.0354(5) Uani d 1
H H15 0.3585 0.7473 0.3230 0.042 Uiso calc 1
C C16 0.4822(2) 0.9162(2) 0.15173(13) 0.0345(4) Uani d 1
H H16 0.5342 0.9904 0.1314 0.041 Uiso calc 1
C C17 0.4350(2) 0.8534(2) 0.09234(12) 0.0314(4) Uani d 1
H H17 0.4535 0.8856 0.0339 0.038 Uiso calc 1
H H18 0.663(4) 0.456(4) 0.455(2) 0.092(12) Uiso d 1
H H19 0.587(4) 0.454(4) 0.389(2) 0.086(12) Uiso d 1
H H20 0.167(3) 0.295(3) 0.1157(15) 0.048(7) Uiso d 1
H H21 -0.463(4) -0.051(3) 0.3149(18) 0.070(9) Uiso d 1
H H22 -0.202(4) -0.400(3) 0.3595(18) 0.065(9) Uiso d 1
H H23 0.090(4) -0.300(4) 0.4613(18) 0.067(9) Uiso d 1
H H24 -0.293(5) 0.175(5) 0.462(3) 0.138(17) Uiso d 1
H H25 0.278(3) 0.588(3) 0.0925(13) 0.037(6) Uiso d 1
H H26 0.645(3) 0.661(3) 0.7711(19) 0.065(9) Uiso d 1
H H27 0.593(4) 0.694(3) 0.8471(19) 0.062(10) Uiso d 1
Mn Mn1 -0.21144(3) -0.13074(3) 0.41352(2) 0.02613(9) Uani d 1
N N1 -0.0756(2) -0.0201(2) 0.30737(10) 0.0328(4) Uani d 1
N N2 0.1244(2) 0.23492(19) 0.10064(10) 0.0279(3) Uani d 1
N N3 0.3141(2) 0.66182(19) 0.06822(10) 0.0286(3) Uani d 1
N N4 0.4582(2) 0.8772(2) 0.23662(11) 0.0356(4) Uani d 1
N N5 0.22775(18) 0.46192(17) -0.00561(9) 0.0248(3) Uani d 1
O O1 0.39470(19) 0.77213(17) -0.06388(9) 0.0391(3) Uani d 1
O O2 0.0668(2) 0.16229(19) -0.01660(9) 0.0472(4) Uani d 1
O O3 -0.2975(2) 0.0822(2) 0.48362(12) 0.0453(4) Uani d 1
H H3 -0.3920 0.0995 0.5027 0.068 Uiso calc 1
O O4 0.00523(19) -0.23999(19) 0.48356(10) 0.0390(3) Uani d 1
H H4 -0.0150 -0.2930 0.5288 0.059 Uiso calc 1
O O5 -0.14334(18) -0.34701(17) 0.34781(10) 0.0352(3) Uani d 1
H H5 -0.0516 -0.4073 0.3579 0.053 Uiso calc 1
O O6 -0.43556(19) -0.01988(18) 0.35520(11) 0.0434(4) Uani d 1
H H6 -0.4679 0.0780 0.3552 0.065 Uiso calc 1
O O7 -0.42592(18) -0.32142(18) 0.66102(9) 0.0429(4) Uani d 1
O O8 -0.14065(18) -0.39726(18) 0.61734(10) 0.0418(4) Uani d 1
O O9 -0.29838(19) -0.52446(17) 0.56986(10) 0.0423(4) Uani d 1
O O10 -0.33597(17) -0.24703(16) 0.51556(9) 0.0354(3) Uani d 1
O O11 0.6732(2) 0.6493(2) 0.82167(11) 0.0396(4) Uani d 1
O O12 0.6731(2) 0.4413(3) 0.40463(14) 0.0622(5) Uani d 1
S S2 -0.29885(5) -0.37332(5) 0.59117(3) 0.02647(12) Uani d 1

loop_
_atom_site_aniso_label
_atom_site_aniso_U_11
_atom_site_aniso_U_22
_atom_site_aniso_U_33
_atom_site_aniso_U_12
_atom_site_aniso_U_13
_atom_site_aniso_U_23
C1 0.0400(11) 0.0386(11) 0.0209(9) -0.0124(9) -0.0036(8) -0.0061(8)
C2 0.0382(11) 0.0331(10) 0.0289(10) -0.0133(9) -0.0051(8) -0.0085(8)
C3 0.0249(9) 0.0264(9) 0.0261(9) -0.0091(7) -0.0029(7) -0.0056(7)
C4 0.0240(9) 0.0262(9) 0.0249(9) -0.0090(7) -0.0022(7) -0.0031(7)
C5 0.0322(10) 0.0312(10) 0.0245(9) -0.0121(8) -0.0010(8) -0.0006(7)
C6 0.0284(9) 0.0265(9) 0.0268(9) -0.0116(7) -0.0020(7) -0.0011(7)
C7 0.0322(10) 0.0277(9) 0.0288(10) -0.0125(8) -0.0012(8) -0.0053(8)
C8 0.0267(9) 0.0232(9) 0.0286(9) -0.0092(7) -0.0031(7) -0.0018(7)
C9 0.0368(11) 0.0374(11) 0.0308(10) -0.0223(9) -0.0039(8) -0.0055(8)
C10 0.0436(12) 0.0434(12) 0.0268(10) -0.0241(10) -0.0015(8) -0.0048(8)
C11 0.0409(11) 0.0317(10) 0.0333(11) -0.0212(9) -0.0024(9) -0.0038(8)
C12 0.0391(11) 0.0316(10) 0.0279(10) -0.0186(9) -0.0028(8) -0.0048(8)
C13 0.0279(9) 0.0236(9) 0.0259(9) -0.0094(7) -0.0044(7) -0.0035(7)
C14 0.0400(11) 0.0300(10) 0.0277(10) -0.0178(9) 0.0001(8) -0.0032(8)
C15 0.0480(12) 0.0325(11) 0.0270(10) -0.0152(9) -0.0044(9) -0.0045(8)
C16 0.0409(11) 0.0296(10) 0.0388(11) -0.0186(9) -0.0038(9) -0.0058(8)
C17 0.0398(11) 0.0304(10) 0.0263(10) -0.0167(9) -0.0012(8) -0.0021(8)
Mn1 0.02740(16) 0.02532(16) 0.02546(16) -0.01036(12) -0.00155(11) -0.00162(11)
N1 0.0377(9) 0.0340(9) 0.0318(9) -0.0209(7) 0.0006(7) -0.0028(7)
N2 0.0348(9) 0.0297(8) 0.0259(8) -0.0191(7) -0.0026(7) -0.0038(6)
N3 0.0365(9) 0.0295(9) 0.0255(8) -0.0197(7) -0.0016(7) -0.0019(6)
N4 0.0431(10) 0.0317(9) 0.0358(9) -0.0143(8) -0.0077(8) -0.0083(7)
N5 0.0262(8) 0.0253(8) 0.0242(8) -0.0106(6) -0.0022(6) -0.0036(6)
O1 0.0562(10) 0.0421(8) 0.0287(7) -0.0321(7) 0.0009(6) -0.0014(6)
O2 0.0780(12) 0.0517(9) 0.0327(8) -0.0456(9) -0.0039(8) -0.0092(7)
O3 0.0421(9) 0.0416(9) 0.0570(11) -0.0162(7) 0.0034(8) -0.0218(8)
O4 0.0335(8) 0.0401(9) 0.0411(9) -0.0111(7) -0.0072(7) -0.0007(7)
O5 0.0352(8) 0.0310(8) 0.0403(8) -0.0115(6) -0.0031(6) -0.0079(6)
O6 0.0481(9) 0.0311(8) 0.0518(10) -0.0030(7) -0.0267(8) -0.0118(7)
O7 0.0436(9) 0.0448(9) 0.0263(7) -0.0043(7) 0.0058(6) -0.0022(6)
O8 0.0380(8) 0.0427(9) 0.0447(9) -0.0136(7) -0.0124(7) -0.0007(7)
O9 0.0523(9) 0.0318(8) 0.0468(9) -0.0186(7) -0.0056(7) -0.0062(6)
O10 0.0348(8) 0.0363(8) 0.0307(7) -0.0134(6) -0.0024(6) 0.0072(6)
O11 0.0480(10) 0.0516(10) 0.0280(8) -0.0280(8) -0.0045(7) -0.0044(7)
O12 0.0493(11) 0.1032(17) 0.0448(11) -0.0374(11) -0.0040(9) -0.0148(11)
S2 0.0293(2) 0.0244(2) 0.0232(2) -0.00813(19) -0.00086(18) -0.00150(17)

loop_
_atom_type_symbol
_atom_type_description
_atom_type_scat_dispersion_real
_atom_type_scat_dispersion_imag
_atom_type_scat_source
C C 0.0033 0.0016 'International Tables Vol C Tables 4.2.6.8 and 6.1.1.4'
H H 0.0000 0.0000 'International Tables Vol C Tables 4.2.6.8 and 6.1.1.4'
N N 0.0061 0.0033 'International Tables Vol C Tables 4.2.6.8 and 6.1.1.4'
O O 0.0106 0.0060 'International Tables Vol C Tables 4.2.6.8 and 6.1.1.4'
S S 0.1246 0.1234 'International Tables Vol C Tables 4.2.6.8 and 6.1.1.4'
Mn Mn 0.3368 0.7283 'International Tables Vol C Tables 4.2.6.8 and 6.1.1.4'

loop_
_geom_angle_atom_site_label_1
_geom_angle_atom_site_label_2
_geom_angle_atom_site_label_3
_geom_angle
_geom_angle_publ_flag
C2 C1 C5 118.78(17) ?
C2 C1 H1 120.6 ?
C5 C1 H1 120.6 ?
C1 C2 C3 119.17(18) ?
C1 C2 H2 120.4 ?
C3 C2 H2 120.4 ?
N5 C3 C2 122.91(17) ?
N5 C3 C7 118.79(16) ?
C2 C3 C7 118.31(16) ?
N5 C4 C5 123.57(16) ?
N5 C4 C6 117.74(15) ?
C5 C4 C6 118.68(16) ?
C1 C5 C4 118.43(18) ?
C1 C5 H5A 120.8 ?
C4 C5 H5A 120.8 ?
O1 C6 N3 124.43(17) ?
O1 C6 C4 119.88(16) ?
N3 C6 C4 115.69(16) ?
O2 C7 N2 124.42(18) ?
O2 C7 C3 120.07(17) ?
N2 C7 C3 115.50(16) ?
C12 C8 C9 117.44(17) ?
C12 C8 N2 124.29(17) ?
C9 C8 N2 118.22(16) ?
C10 C9 C8 119.91(17) ?
C10 C9 H9 120.0 ?
C8 C9 H9 120.0 ?
N1 C10 C9 123.33(18) ?
N1 C10 H10 118.3 ?
C9 C10 H10 118.3 ?
N1 C11 C12 125.09(18) ?
N1 C11 H11 117.5 ?
C12 C11 H11 117.5 ?
C11 C12 C8 118.35(18) ?
C11 C12 H12 120.8 ?
C8 C12 H12 120.8 ?
C17 C13 C14 117.86(17) ?
C17 C13 N3 123.86(17) ?
C14 C13 N3 118.27(16) ?
C15 C14 C13 119.23(18) ?
C15 C14 H14 120.4 ?
C13 C14 H14 120.4 ?
N4 C15 C14 123.52(19) ?
N4 C15 H15 118.2 ?
C14 C15 H15 118.2 ?
N4 C16 C17 124.19(18) ?
N4 C16 H16 117.9 ?
C17 C16 H16 117.9 ?
C16 C17 C13 118.42(18) ?
C16 C17 H17 120.8 ?
C13 C17 H17 120.8 ?
O10 Mn1 O6 87.71(7) ?
O10 Mn1 O4 88.59(6) ?
O6 Mn1 O4 175.13(6) yes
O10 Mn1 N1 177.74(6) yes
O6 Mn1 N1 93.60(7) ?
O4 Mn1 N1 90.19(7) ?
O10 Mn1 O5 88.16(6) ?
O6 Mn1 O5 91.71(6) yes
O4 Mn1 O5 91.35(7) yes
N1 Mn1 O5 89.96(6) ?
O10 Mn1 O3 88.01(7) ?
O6 Mn1 O3 85.79(7) yes
O4 Mn1 O3 90.90(7) yes
N1 Mn1 O3 93.91(7) ?
O5 Mn1 O3 175.51(6) yes
C11 N1 C10 115.82(17) ?
C11 N1 Mn1 119.92(13) ?
C10 N1 Mn1 124.00(13) ?
C7 N2 C8 126.96(16) ?
C7 N2 H20 116.9(16) ?
C8 N2 H20 116.0(16) ?
C6 N3 C13 127.71(16) ?
C6 N3 H25 115.3(14) ?
C13 N3 H25 116.6(14) ?
C15 N4 C16 116.70(17) ?
C3 N5 C4 117.08(15) ?
Mn1 O3 H24 125(3) ?
Mn1 O3 H3 109.5 ?
H24 O3 H3 105.1 ?
Mn1 O4 H23 120(2) ?
Mn1 O4 H4 109.5 ?
H23 O4 H4 105.3 ?
Mn1 O5 H22 117(2) ?
Mn1 O5 H5 109.5 ?
H22 O5 H5 107.8 ?
Mn1 O6 H21 126.4(19) ?
Mn1 O6 H6 109.5 ?
H21 O6 H6 116.0 ?
S2 O10 Mn1 139.12(9) ?
H26 O11 H27 103(3) ?
H18 O12 H19 111(3) ?
O9 S2 O8 109.64(9) ?
O9 S2 O7 109.31(10) ?
O8 S2 O7 110.22(9) ?
O9 S2 O10 109.28(9) ?
O8 S2 O10 110.20(9) ?
O7 S2 O10 108.16(9) ?

loop_
_geom_bond_atom_site_label_1
_geom_bond_atom_site_label_2
_geom_bond_distance
_geom_bond_publ_flag
C1 C2 1.372(3) ?
C1 C5 1.373(3) ?
C1 H1 0.9300 ?
C2 C3 1.389(3) ?
C2 H2 0.9300 ?
C3 N5 1.331(2) ?
C3 C7 1.503(3) ?
C4 N5 1.338(2) ?
C4 C5 1.387(2) ?
C4 C6 1.500(2) ?
C5 H5A 0.9300 ?
C6 O1 1.226(2) ?
C6 N3 1.348(2) ?
C7 O2 1.213(2) ?
C7 N2 1.365(2) ?
C8 C12 1.386(3) ?
C8 C9 1.393(3) ?
C8 N2 1.394(2) ?
C9 C10 1.372(3) ?
C9 H9 0.9300 ?
C10 N1 1.342(2) ?
C10 H10 0.9300 ?
C11 N1 1.341(3) ?
C11 C12 1.373(3) ?
C11 H11 0.9300 ?
C12 H12 0.9300 ?
C13 C17 1.386(2) ?
C13 C14 1.392(3) ?
C13 N3 1.399(2) ?
C14 C15 1.372(3) ?
C14 H14 0.9300 ?
C15 N4 1.334(3) ?
C15 H15 0.9300 ?
C16 N4 1.336(3) ?
C16 C17 1.378(3) ?
C16 H16 0.9300 ?
C17 H17 0.9300 ?
Mn1 O10 2.1491(15) yes
Mn1 O6 2.1502(17) yes
Mn1 O4 2.1938(17) yes
Mn1 N1 2.2208(17) yes
Mn1 O5 2.2298(16) yes
Mn1 O3 2.2333(17) yes
N2 H20 0.85(2) ?
N3 H25 0.84(2) ?
O3 H24 0.85(4) ?
O3 H3 0.8200 ?
O4 H23 0.83(3) ?
O4 H4 0.8200 ?
O5 H22 0.82(3) ?
O5 H5 0.8200 ?
O6 H21 0.85(3) ?
O6 H6 0.8200 ?
O7 S2 1.4711(15) ?
O8 S2 1.4640(15) ?
O9 S2 1.4624(14) ?
O10 S2 1.4753(14) ?
O11 H26 0.86(3) ?
O11 H27 0.77(3) ?
O12 H18 0.83(4) ?
O12 H19 0.81(4) ?

loop_
_geom_hbond_atom_site_label_D
_geom_hbond_atom_site_label_H
_geom_hbond_atom_site_label_A
_geom_hbond_site_symmetry_A
_geom_hbond_distance_DH
_geom_hbond_distance_HA
_geom_hbond_distance_DA
_geom_hbond_angle_DHA
O3 H3 O10 2_456 0.82 2.34 3.057(3) 147
O4 H4 O8 . 0.82 1.98 2.754(2) 158
O5 H5 O8 2_546 0.82 1.98 2.774(2) 163
O6 H6 O7 2_456 0.82 2.02 2.834(2) 170
O12 H18 O9 1_665 0.83(3) 1.97(3) 2.772(3) 165(4)
O12 H19 O7 2_556 0.81(4) 2.47(4) 3.169(3) 145(3)
O12 H19 O9 2_556 0.81(4) 2.43(4) 3.128(3) 145(3)
N2 H20 N5 . 0.85(3) 2.34(2) 2.733(2) 109.0(18)
N2 H20 O11 2_666 0.85(3) 2.11(3) 2.910(3) 157(2)
O6 H21 N4 1_445 0.85(3) 1.84(3) 2.686(3) 173(3)
O5 H22 O12 1_445 0.81(3) 2.08(3) 2.883(3) 171(3)
O4 H23 O9 2_546 0.83(3) 2.02(4) 2.828(2) 168(3)
O3 H24 O12 1_455 0.85(4) 2.32(4) 3.165(3) 171(4)
N3 H25 N5 . 0.85(3) 2.28(2) 2.709(2) 111.4(16)
N3 H25 O11 2_666 0.85(3) 2.24(2) 2.979(2) 147(3)
O11 H26 O7 1_665 0.86(3) 1.92(3) 2.774(2) 176(3)
O11 H27 O1 1_556 0.78(3) 2.08(3) 2.843(2) 168(3)

loop_
_geom_torsion_atom_site_label_1
_geom_torsion_atom_site_label_2
_geom_torsion_atom_site_label_3
_geom_torsion_atom_site_label_4
_geom_torsion
C5 C1 C2 C3 -1.4(3)
C1 C2 C3 N5 2.6(3)
C1 C2 C3 C7 -177.44(18)
C2 C1 C5 C4 -0.8(3)
N5 C4 C5 C1 2.1(3)
C6 C4 C5 C1 -177.26(17)
N5 C4 C6 O1 176.21(17)
C5 C4 C6 O1 -4.4(3)
N5 C4 C6 N3 -3.9(2)
C5 C4 C6 N3 175.47(17)
N5 C3 C7 O2 178.03(18)
C2 C3 C7 O2 -1.9(3)
N5 C3 C7 N2 -1.1(3)
C2 C3 C7 N2 179.01(17)
C12 C8 C9 C10 -1.3(3)
N2 C8 C9 C10 176.22(18)
C8 C9 C10 N1 -1.0(3)
N1 C11 C12 C8 -2.1(3)
C9 C8 C12 C11 2.7(3)
N2 C8 C12 C11 -174.63(18)
C17 C13 C14 C15 -1.9(3)
N3 C13 C14 C15 176.98(18)
C13 C14 C15 N4 -0.6(3)
N4 C16 C17 C13 -0.8(3)
C14 C13 C17 C16 2.5(3)
N3 C13 C17 C16 -176.26(18)
C12 C11 N1 C10 -0.1(3)
C12 C11 N1 Mn1 174.26(16)
C9 C10 N1 C11 1.7(3)
C9 C10 N1 Mn1 -172.42(16)
O2 C7 N2 C8 -6.2(3)
C3 C7 N2 C8 172.84(17)
C12 C8 N2 C7 0.8(3)
C9 C8 N2 C7 -176.46(18)
O1 C6 N3 C13 -3.4(3)
C4 C6 N3 C13 176.79(17)
C17 C13 N3 C6 0.8(3)
C14 C13 N3 C6 -177.94(19)
C14 C15 N4 C16 2.2(3)
C17 C16 N4 C15 -1.5(3)
C2 C3 N5 C4 -1.4(3)
C7 C3 N5 C4 178.70(16)
C5 C4 N5 C3 -1.0(3)
C6 C4 N5 C3 178.35(15)
Mn1 O10 S2 O9 -100.05(14)
Mn1 O10 S2 O8 20.49(16)
Mn1 O10 S2 O7 141.04(13)

_cod_database_fobs_code 2242552
